data_7035286
loop_
_publ_author_name
'Liang, Yu-Tong'
'Yang, Guo-Ping'
'Liu, Bo'
'Yan, Yang-Tian'
'Xi, Zheng-Ping'
'Wang, Yao-Yu'

_publ_section_title
;
 Four super water-stable lanthanide-organic frameworks with active
 uncoordinated carboxylic and pyridyl groups for selective luminescence
 sensing of Fe(3.).
;
_journal_issue 29
_journal_name_full 'Dalton transactions (Cambridge, England : 2003)'
_journal_page_first 13325
_journal_page_last 13330
_journal_paper_doi 10.1039/c5dt01421b
_journal_volume 44
_journal_year 2015
_chemical_formula_sum 'C21 H14 N O12 Sm'
_chemical_formula_weight 622.68
_chemical_name_systematic
;
 ?
;
_space_group_crystal_system monoclinic
_space_group_IT_number 14
_space_group_name_Hall '-P 2ybc'
_space_group_name_H-M_alt 'P 1 21/c 1'
_symmetry_space_group_name_Hall '-P 2ybc'
_symmetry_space_group_name_H-M 'P 1 21/c 1'
_atom_sites_solution_hydrogens mixed
_audit_creation_method SHELXL-2013
_audit_update_record
;
2015-02-05 deposited with the CCDC.
2015-05-29 downloaded from the CCDC.
;
_cell_angle_alpha 90
_cell_angle_beta 106.256(4)
_cell_angle_gamma 90
_cell_formula_units_Z 4
_cell_length_a 9.083(3)
_cell_length_b 17.974(5)
_cell_length_c 14.258(4)
_cell_measurement_temperature 293(2)
_cell_volume 2234.7(12)
_computing_structure_refinement 'SHELXL-2013 (Sheldrick, 2013)'
_diffrn_ambient_temperature 293(2)
_diffrn_measured_fraction_theta_full 0.996
_diffrn_measured_fraction_theta_max 0.948
_diffrn_radiation_type MoK\a
_diffrn_radiation_wavelength 0.71073
_diffrn_reflns_av_R_equivalents 0.0350
_diffrn_reflns_av_unetI/netI 0.0380
_diffrn_reflns_laue_measured_fraction_full 0.996
_diffrn_reflns_laue_measured_fraction_max 0.948
_diffrn_reflns_limit_h_max 12
_diffrn_reflns_limit_h_min -5
_diffrn_reflns_limit_k_max 23
_diffrn_reflns_limit_k_min -22
_diffrn_reflns_limit_l_max 14
_diffrn_reflns_limit_l_min -19
_diffrn_reflns_number 13588
_diffrn_reflns_point_group_measured_fraction_full 0.996
_diffrn_reflns_point_group_measured_fraction_max 0.948
_diffrn_reflns_theta_full 25.242
_diffrn_reflns_theta_max 28.531
_diffrn_reflns_theta_min 1.870
_exptl_absorpt_coefficient_mu 2.696
_exptl_absorpt_correction_T_max 0.553
_exptl_absorpt_correction_T_min 0.475
_exptl_absorpt_correction_type multi-scan
_exptl_absorpt_process_details SADABS
_exptl_crystal_colour COLORLESS
_exptl_crystal_density_diffrn 1.851
_exptl_crystal_description BLOCK
_exptl_crystal_F_000 1220
_exptl_crystal_size_max 0.280
_exptl_crystal_size_mid 0.240
_exptl_crystal_size_min 0.220
_refine_diff_density_max 3.152
_refine_diff_density_min -7.250
_refine_diff_density_rms 0.757
_refine_ls_extinction_method none
_refine_ls_goodness_of_fit_ref 1.174
_refine_ls_hydrogen_treatment constr
_refine_ls_matrix_type full
_refine_ls_number_parameters 316
_refine_ls_number_reflns 5380
_refine_ls_number_restraints 0
_refine_ls_restrained_S_all 1.174
_refine_ls_R_factor_all 0.0811
_refine_ls_R_factor_gt 0.0552
_refine_ls_shift/su_max 0.084
_refine_ls_shift/su_mean 0.010
_refine_ls_structure_factor_coef Fsqd
_refine_ls_weighting_details
;
 w=1/[\s^2^(Fo^2^)+(0.2000P)^2^]
 where P=(Fo^2^+2Fc^2^)/3
;
_refine_ls_weighting_scheme calc
_refine_ls_wR_factor_gt 0.1675
_refine_ls_wR_factor_ref 0.2516
_reflns_Friedel_coverage 0.000
_reflns_number_gt 4806
_reflns_number_total 5380
_reflns_threshold_expression 'I > 2\s(I)'
_cod_data_source_file c5dt01421b2.cif
_cod_data_source_block a
_cod_depositor_comments
;
The following automatic conversions were performed:

'_exptl_absorpt_correction_type' value 'MULTI-SCAN' changed to
'multi-scan' according to
/usr/data/users/saulius/crontab/automatic-downloads/rss-feeds/RSC/lib/dictionaries/cif_core.dic
dictionary named 'cif_core.dic' version 2.4.2 from 2011-04-26.

Automatic conversion script
Id: cif_fix_values 3271 2015-04-21 07:52:19Z andrius 

 Adding full bibliography for 7035284--7035287.cif.
;
_cod_database_code 7035286
_audit_block_doi 10.5517/cc1450r2
_shelx_space_group_comment
;
The symmetry employed for this shelxl refinement is uniquely defined
by the following loop, which should always be used as a source of
symmetry information in preference to the above space-group names.
They are only intended as comments.
;
_shelx_estimated_absorpt_t_min 0.519
_shelx_estimated_absorpt_t_max 0.589
_shelxl_version_number 2013-2

loop_
_space_group_symop_operation_xyz
'x, y, z'
'-x, y+1/2, -z+1/2'
'-x, -y, -z'
'x, -y-1/2, z-1/2'

loop_
_atom_site_label
_atom_site_type_symbol
_atom_site_fract_x
_atom_site_fract_y
_atom_site_fract_z
_atom_site_U_iso_or_equiv
_atom_site_adp_type
_atom_site_occupancy
_atom_site_site_symmetry_order
_atom_site_calc_flag
_atom_site_refinement_flags_posn
_atom_site_refinement_flags_adp
Sm1 Sm 0.69098(3) -0.07598(2) 0.51133(2) 0.0120(2) Uani 1 1 d . .
O6 O 0.7745(6) -0.1017(3) 0.3584(3) 0.0246(10) Uani 1 1 d . .
O5 O 0.5353(6) -0.0690(2) 0.3423(4) 0.0185(10) Uani 1 1 d . .
O2 O 0.7901(5) 0.0438(3) 0.4648(4) 0.0247(10) Uani 1 1 d . .
O4 O 0.9771(12) 0.3891(4) 0.4268(6) 0.075(3) Uani 1 1 d . .
O3 O 1.0056(9) 0.3182(4) 0.5559(6) 0.065(2) Uani 1 1 d . .
H3A H 1.0694 0.3500 0.5808 0.097 Uiso 1 1 calc R U
O1 O 0.5480(6) 0.0685(3) 0.4521(5) 0.0247(12) Uani 1 1 d . .
O7 O 0.7256(6) -0.3141(3) 0.1148(4) 0.0286(11) Uani 1 1 d . .
O8 O 0.6024(8) -0.2962(3) -0.0350(4) 0.0361(14) Uani 1 1 d . .
O10 O 0.9581(7) -0.0852(3) 0.5852(5) 0.0304(13) Uani 1 1 d . .
H10A H 0.9764 -0.0970 0.6532 0.046 Uiso 1 1 d R U
H10B H 1.0061 -0.0386 0.5789 0.046 Uiso 1 1 d R U
O9 O 0.7322(5) -0.0046(3) 0.6603(4) 0.0250(10) Uani 1 1 d . .
H9B H 0.6449 0.0268 0.6557 0.037 Uiso 1 1 d R U
H9A H 0.8222 0.0256 0.6692 0.037 Uiso 1 1 d R U
N1 N 0.2520(7) 0.1061(4) 0.1292(4) 0.0250(12) Uani 1 1 d . .
C20 C 0.6420(8) -0.0900(4) 0.3075(5) 0.0164(12) Uani 1 1 d . .
C18 C 0.4886(9) -0.1573(4) 0.0077(5) 0.0244(13) Uani 1 1 d . .
H18 H 0.4475 -0.1755 -0.0552 0.029 Uiso 1 1 calc R U
C16 C 0.6563(7) -0.1702(3) 0.1695(4) 0.0178(11) Uani 1 1 d . .
H16 H 0.7345 -0.1959 0.2138 0.021 Uiso 1 1 calc R U
C11 C 0.2945(8) 0.0379(4) 0.1113(5) 0.0237(14) Uani 1 1 d . .
H11 H 0.2240 0.0072 0.0688 0.028 Uiso 1 1 calc R U
C6 C 0.6285(9) 0.2511(4) 0.2667(6) 0.0256(14) Uani 1 1 d . .
H6 H 0.5691 0.2643 0.2045 0.031 Uiso 1 1 calc R U
C9 C 0.4988(7) 0.1286(3) 0.2390(4) 0.0160(11) Uani 1 1 d . .
C15 C 0.5994(7) -0.1056(3) 0.1982(4) 0.0159(11) Uani 1 1 d . .
C19 C 0.4399(9) -0.0891(4) 0.0352(5) 0.0210(13) Uani 1 1 d . .
H19 H 0.3699 -0.0609 -0.0114 0.025 Uiso 1 1 calc R U
C4 C 0.8242(8) 0.2803(4) 0.4137(5) 0.0230(13) Uani 1 1 d . .
C14 C 0.4926(8) -0.0622(3) 0.1293(5) 0.0176(12) Uani 1 1 d . .
C13 C 0.5440(7) 0.0596(4) 0.2185(5) 0.0156(11) Uani 1 1 d . .
H13 H 0.6441 0.0442 0.2475 0.019 Uiso 1 1 calc R U
C12 C 0.4422(7) 0.0115(3) 0.1546(4) 0.0171(11) Uani 1 1 d . .
C7 C 0.6075(7) 0.1817(3) 0.3041(5) 0.0163(11) Uani 1 1 d . .
C3 C 0.8029(7) 0.2109(4) 0.4517(6) 0.0239(14) Uani 1 1 d . .
H3 H 0.8626 0.1975 0.5137 0.029 Uiso 1 1 calc R U
C5 C 0.7342(9) 0.3002(4) 0.3191(6) 0.0282(15) Uani 1 1 d . .
H5 H 0.7471 0.3463 0.2929 0.034 Uiso 1 1 calc R U
C17 C 0.5986(8) -0.1974(3) 0.0754(5) 0.0201(12) Uani 1 1 d . .
C2 C 0.6948(7) 0.1622(3) 0.3987(5) 0.0153(11) Uani 1 1 d . .
C1 C 0.6757(7) 0.0880(3) 0.4398(5) 0.0140(11) Uani 1 1 d . .
C10 C 0.3506(8) 0.1516(4) 0.1923(5) 0.0229(14) Uani 1 1 d . .
H10 H 0.3186 0.1989 0.2046 0.028 Uiso 1 1 calc R U
C21 C 0.6467(8) -0.2733(3) 0.0501(6) 0.0244(14) Uani 1 1 d . .
C8 C 0.9447(9) 0.3343(5) 0.4684(8) 0.041(2) Uani 1 1 d . .
O12 O -0.0158(16) 0.4238(10) 0.2289(15) 0.199(13) Uani 1 1 d . .
O11 O 0.907(2) 0.1151(15) 0.2284(9) 0.168(8) Uani 1 1 d . .

loop_
_atom_site_aniso_label
_atom_site_aniso_U_11
_atom_site_aniso_U_22
_atom_site_aniso_U_33
_atom_site_aniso_U_23
_atom_site_aniso_U_13
_atom_site_aniso_U_12
Sm1 0.0106(3) 0.0129(3) 0.0139(3) 0.00163(8) 0.00590(17) -0.00099(8)
O6 0.025(2) 0.032(3) 0.017(2) -0.006(2) 0.0061(19) 0.001(2)
O5 0.021(3) 0.025(2) 0.011(2) 0.0006(15) 0.0061(19) 0.0062(16)
O2 0.013(2) 0.015(2) 0.048(3) 0.008(2) 0.0122(19) 0.0026(16)
O4 0.093(7) 0.047(4) 0.060(5) 0.023(4) -0.020(5) -0.036(4)
O3 0.051(4) 0.058(4) 0.068(5) 0.008(4) -0.010(4) -0.036(4)
O1 0.008(2) 0.031(3) 0.040(3) -0.009(2) 0.014(2) -0.0089(17)
O7 0.040(3) 0.016(2) 0.029(3) -0.0041(19) 0.008(2) 0.0076(19)
O8 0.077(4) 0.020(2) 0.009(2) -0.0030(18) 0.008(2) 0.012(2)
O10 0.018(3) 0.045(3) 0.028(3) 0.020(2) 0.006(2) 0.007(2)
O9 0.019(2) 0.033(3) 0.025(2) -0.009(2) 0.0087(18) 0.0012(18)
N1 0.022(3) 0.030(3) 0.018(3) -0.003(2) -0.002(2) 0.009(2)
C20 0.021(3) 0.013(2) 0.017(3) 0.002(2) 0.008(2) -0.001(2)
C18 0.039(4) 0.017(3) 0.019(3) -0.004(2) 0.010(3) -0.001(2)
C16 0.024(3) 0.014(3) 0.016(3) -0.002(2) 0.006(2) 0.001(2)
C11 0.025(3) 0.020(3) 0.021(3) -0.001(2) -0.002(3) 0.000(2)
C6 0.030(4) 0.020(3) 0.025(3) 0.007(3) 0.006(3) 0.001(2)
C9 0.023(3) 0.015(3) 0.008(2) 0.003(2) 0.003(2) 0.000(2)
C15 0.019(3) 0.016(3) 0.013(3) -0.002(2) 0.004(2) 0.001(2)
C19 0.029(4) 0.016(3) 0.018(3) 0.001(2) 0.007(3) 0.002(2)
C4 0.020(3) 0.020(3) 0.025(3) 0.001(3) 0.002(3) -0.004(2)
C14 0.021(3) 0.012(2) 0.020(3) 0.001(2) 0.006(2) 0.002(2)
C13 0.012(3) 0.018(2) 0.017(3) 0.004(2) 0.004(2) 0.003(2)
C12 0.026(3) 0.014(3) 0.012(3) -0.003(2) 0.006(2) 0.004(2)
C7 0.019(3) 0.014(3) 0.016(3) -0.004(2) 0.004(2) 0.002(2)
C3 0.016(3) 0.020(3) 0.035(4) 0.007(3) 0.005(2) -0.001(2)
C5 0.031(4) 0.018(3) 0.034(4) 0.009(3) 0.007(3) -0.006(3)
C17 0.030(3) 0.013(3) 0.020(3) -0.002(2) 0.013(3) 0.000(2)
C2 0.015(3) 0.012(2) 0.021(3) 0.003(2) 0.008(2) 0.0010(19)
C1 0.009(3) 0.018(2) 0.014(3) 0.006(2) 0.002(2) -0.003(2)
C10 0.025(3) 0.019(3) 0.024(3) 0.000(2) 0.004(3) 0.010(2)
C21 0.027(3) 0.015(3) 0.036(4) -0.009(3) 0.017(3) -0.003(2)
C8 0.023(3) 0.027(4) 0.063(6) -0.003(4) -0.005(4) -0.013(3)
O12 0.072(8) 0.30(2) 0.26(2) 0.23(2) 0.105(12) 0.111(12)
O11 0.118(13) 0.34(2) 0.056(7) 0.074(12) 0.032(8) 0.053(16)

loop_
_atom_type_symbol
_atom_type_description
_atom_type_scat_dispersion_real
_atom_type_scat_dispersion_imag
_atom_type_scat_source
C C 0.0033 0.0016 'International Tables Vol C Tables 4.2.6.8 and 6.1.1.4'
H H 0.0000 0.0000 'International Tables Vol C Tables 4.2.6.8 and 6.1.1.4'
N N 0.0061 0.0033 'International Tables Vol C Tables 4.2.6.8 and 6.1.1.4'
O O 0.0106 0.0060 'International Tables Vol C Tables 4.2.6.8 and 6.1.1.4'
Sm Sm -0.1638 3.4418 'International Tables Vol C Tables 4.2.6.8 and 6.1.1.4'

loop_
_geom_angle_atom_site_label_1
_geom_angle_atom_site_label_2
_geom_angle_atom_site_label_3
_geom_angle
_geom_angle_site_symmetry_1
_geom_angle_site_symmetry_3
O10 Sm1 O1 142.5(2) . 3_656
O10 Sm1 O9 76.0(2) . .
O1 Sm1 O9 72.72(18) 3_656 .
O10 Sm1 O7 74.38(19) . 4_556
O1 Sm1 O7 83.3(2) 3_656 4_556
O9 Sm1 O7 86.35(17) . 4_556
O10 Sm1 O5 133.2(2) . .
O1 Sm1 O5 84.3(2) 3_656 .
O9 Sm1 O5 138.31(16) . .
O7 Sm1 O5 125.69(17) 4_556 .
O10 Sm1 O8 105.8(2) . 4_556
O1 Sm1 O8 82.1(2) 3_656 4_556
O9 Sm1 O8 133.56(18) . 4_556
O7 Sm1 O8 51.85(17) 4_556 4_556
O5 Sm1 O8 74.13(16) . 4_556
O10 Sm1 O2 77.13(17) . .
O1 Sm1 O2 115.45(16) 3_656 .
O9 Sm1 O2 78.31(19) . .
O7 Sm1 O2 150.16(17) 4_556 .
O5 Sm1 O2 81.06(18) . .
O8 Sm1 O2 148.09(19) 4_556 .
O10 Sm1 O6 81.6(2) . .
O1 Sm1 O6 135.17(19) 3_656 .
O9 Sm1 O6 147.05(17) . .
O7 Sm1 O6 110.70(18) 4_556 .
O5 Sm1 O6 52.40(17) . .
O8 Sm1 O6 75.74(18) 4_556 .
O2 Sm1 O6 73.27(18) . .
O10 Sm1 C21 91.7(2) . 4_556
O1 Sm1 C21 79.76(18) 3_656 4_556
O9 Sm1 C21 109.5(2) . 4_556
O7 Sm1 C21 26.0(2) 4_556 4_556
O5 Sm1 C21 99.72(19) . 4_556
O8 Sm1 C21 26.0(2) 4_556 4_556
O2 Sm1 C21 164.70(18) . 4_556
O6 Sm1 C21 95.0(2) . 4_556
O10 Sm1 C20 107.4(2) . .
O1 Sm1 C20 109.9(2) 3_656 .
O9 Sm1 C20 153.06(18) . .
O7 Sm1 C20 120.51(18) 4_556 .
O5 Sm1 C20 26.46(18) . .
O8 Sm1 C20 72.24(17) 4_556 .
O2 Sm1 C20 76.58(19) . .
O6 Sm1 C20 25.97(18) . .
C21 Sm1 C20 97.2(2) 4_556 .
O10 Sm1 O1 120.59(16) . .
O1 Sm1 O1 69.70(19) 3_656 .
O9 Sm1 O1 74.31(18) . .
O7 Sm1 O1 150.34(18) 4_556 .
O5 Sm1 O1 65.12(16) . .
O8 Sm1 O1 131.78(19) 4_556 .
O2 Sm1 O1 47.15(14) . .
O6 Sm1 O1 97.39(17) . .
C21 Sm1 O1 146.70(17) 4_556 .
C20 Sm1 O1 81.51(18) . .
C20 O6 Sm1 89.8(4) . .
C20 O5 Sm1 94.4(4) . .
C1 O2 Sm1 106.6(4) . .
C8 O3 H3A 109.5 . .
C1 O1 Sm1 160.2(5) . 3_656
C1 O1 Sm1 86.4(4) . .
Sm1 O1 Sm1 110.29(19) 3_656 .
C21 O7 Sm1 94.6(4) . 4
C21 O8 Sm1 93.2(4) . 4
Sm1 O10 H10A 109.4 . .
Sm1 O10 H10B 109.5 . .
H10A O10 H10B 109.5 . .
Sm1 O9 H9B 109.3 . .
Sm1 O9 H9A 109.4 . .
H9B O9 H9A 109.5 . .
C10 N1 C11 120.8(6) . .
O6 C20 O5 123.3(6) . .
O6 C20 C15 119.7(6) . .
O5 C20 C15 116.9(6) . .
O6 C20 Sm1 64.2(4) . .
O5 C20 Sm1 59.2(4) . .
C15 C20 Sm1 172.2(4) . .
C17 C18 C19 119.1(6) . .
C17 C18 H18 120.5 . .
C19 C18 H18 120.5 . .
C15 C16 C17 120.9(6) . .
C15 C16 H16 119.6 . .
C17 C16 H16 119.6 . .
N1 C11 C12 121.5(6) . .
N1 C11 H11 119.2 . .
C12 C11 H11 119.2 . .
C5 C6 C7 121.4(7) . .
C5 C6 H6 119.3 . .
C7 C6 H6 119.3 . .
C13 C9 C10 118.6(6) . .
C13 C9 C7 121.9(6) . .
C10 C9 C7 119.4(5) . .
C16 C15 C14 120.1(6) . .
C16 C15 C20 116.8(6) . .
C14 C15 C20 122.7(6) . .
C14 C19 C18 122.0(7) . .
C14 C19 H19 119.0 . .
C18 C19 H19 119.0 . .
C3 C4 C5 119.4(6) . .
C3 C4 C8 122.3(7) . .
C5 C4 C8 118.2(6) . .
C19 C14 C15 117.9(6) . .
C19 C14 C12 120.3(6) . .
C15 C14 C12 121.7(6) . .
C9 C13 C12 121.2(6) . .
C9 C13 H13 119.4 . .
C12 C13 H13 119.4 . .
C11 C12 C13 117.2(6) . .
C11 C12 C14 121.5(6) . .
C13 C12 C14 121.3(6) . .
C6 C7 C2 119.5(6) . .
C6 C7 C9 118.2(6) . .
C2 C7 C9 122.2(5) . .
C2 C3 C4 120.8(6) . .
C2 C3 H3 119.6 . .
C4 C3 H3 119.6 . .
C6 C5 C4 119.3(6) . .
C6 C5 H5 120.3 . .
C4 C5 H5 120.3 . .
C16 C17 C18 119.7(6) . .
C16 C17 C21 119.7(6) . .
C18 C17 C21 120.4(6) . .
C3 C2 C7 119.5(6) . .
C3 C2 C1 120.0(6) . .
C7 C2 C1 120.4(5) . .
O1 C1 O2 119.5(6) . .
O1 C1 C2 120.9(6) . .
O2 C1 C2 119.5(5) . .
N1 C10 C9 120.7(6) . .
N1 C10 H10 119.6 . .
C9 C10 H10 119.7 . .
O8 C21 O7 119.7(6) . .
O8 C21 C17 120.0(7) . .
O7 C21 C17 120.3(6) . .
O8 C21 Sm1 60.8(3) . 4
O7 C21 Sm1 59.4(3) . 4
C17 C21 Sm1 170.0(5) . 4
O3 C8 O4 124.7(8) . .
O3 C8 C4 115.0(7) . .
O4 C8 C4 120.3(8) . .

loop_
_geom_bond_atom_site_label_1
_geom_bond_atom_site_label_2
_geom_bond_distance
_geom_bond_site_symmetry_2
Sm1 O10 2.365(6) .
Sm1 O1 2.374(5) 3_656
Sm1 O9 2.419(5) .
Sm1 O7 2.433(5) 4_556
Sm1 O5 2.433(5) .
Sm1 O8 2.462(5) 4_556
Sm1 O2 2.495(5) .
Sm1 O6 2.544(5) .
Sm1 C21 2.816(6) 4_556
Sm1 C20 2.825(7) .
Sm1 O1 2.920(5) .
O6 C20 1.237(8) .
O5 C20 1.263(9) .
O2 C1 1.277(8) .
O4 C8 1.228(11) .
O3 C8 1.249(12) .
O3 H3A 0.8200 .
O1 C1 1.270(8) .
O1 Sm1 2.374(5) 3_656
O7 C21 1.238(9) .
O7 Sm1 2.433(5) 4
O8 C21 1.238(9) .
O8 Sm1 2.462(5) 4
O10 H10A 0.9600 .
O10 H10B 0.9600 .
O9 H9B 0.9600 .
O9 H9A 0.9600 .
N1 C10 1.354(9) .
N1 C11 1.330(10) .
C20 C15 1.523(9) .
C18 C17 1.382(10) .
C18 C19 1.396(9) .
C18 H18 0.9300 .
C16 C15 1.379(8) .
C16 C17 1.385(9) .
C16 H16 0.9300 .
C11 C12 1.394(9) .
C11 H11 0.9300 .
C6 C5 1.364(10) .
C6 C7 1.390(9) .
C6 H6 0.9300 .
C9 C13 1.363(8) .
C9 C10 1.388(9) .
C9 C7 1.495(8) .
C15 C14 1.408(9) .
C19 C14 1.380(10) .
C19 H19 0.9300 .
C4 C3 1.395(9) .
C4 C5 1.413(10) .
C4 C8 1.506(9) .
C14 C12 1.479(8) .
C13 C12 1.400(9) .
C13 H13 0.9300 .
C7 C2 1.405(9) .
C3 C2 1.374(9) .
C3 H3 0.9300 .
C5 H5 0.9300 .
C17 C21 1.506(8) .
C2 C1 1.485(8) .
C10 H10 0.9300 .
C21 Sm1 2.816(6) 4

loop_
_geom_hbond_atom_site_label_D
_geom_hbond_atom_site_label_H
_geom_hbond_atom_site_label_A
_geom_hbond_distance_DH
_geom_hbond_distance_HA
_geom_hbond_distance_DA
_geom_hbond_angle_DHA
_geom_hbond_site_symmetry_A
O9 H9A O12 0.96 1.74 2.656(11) 159.2 4_666
O9 H9B O5 0.96 1.81 2.758(7) 167.8 3_656
O10 H10B O2 0.96 2.11 2.684(7) 116.6 3_756
O10 H10A O11 0.96 1.76 2.652(13) 154.0 3_756
O3 H3A N1 0.82 1.79 2.577(9) 159.9 4_666

loop_
_geom_torsion_atom_site_label_1
_geom_torsion_atom_site_label_2
_geom_torsion_atom_site_label_3
_geom_torsion_atom_site_label_4
_geom_torsion
_geom_torsion_site_symmetry_1
_geom_torsion_site_symmetry_4
Sm1 O6 C20 O5 3.9(7) . .
Sm1 O6 C20 C15 -172.3(5) . .
Sm1 O5 C20 O6 -4.1(7) . .
Sm1 O5 C20 C15 172.2(5) . .
C10 N1 C11 C12 -1.5(12) . .
C17 C16 C15 C14 -6.6(10) . .
C17 C16 C15 C20 166.0(6) . .
O6 C20 C15 C16 42.0(9) . .
O5 C20 C15 C16 -134.4(6) . .
O6 C20 C15 C14 -145.5(7) . .
O5 C20 C15 C14 38.0(9) . .
C17 C18 C19 C14 -3.4(11) . .
C18 C19 C14 C15 0.4(11) . .
C18 C19 C14 C12 178.0(7) . .
C16 C15 C14 C19 4.6(10) . .
C20 C15 C14 C19 -167.7(6) . .
C16 C15 C14 C12 -173.0(6) . .
C20 C15 C14 C12 14.8(10) . .
C10 C9 C13 C12 -2.3(10) . .
C7 C9 C13 C12 -177.7(6) . .
N1 C11 C12 C13 0.4(11) . .
N1 C11 C12 C14 -175.6(7) . .
C9 C13 C12 C11 1.6(10) . .
C9 C13 C12 C14 177.5(6) . .
C19 C14 C12 C11 34.8(10) . .
C15 C14 C12 C11 -147.7(7) . .
C19 C14 C12 C13 -141.0(7) . .
C15 C14 C12 C13 36.5(10) . .
C5 C6 C7 C2 1.3(11) . .
C5 C6 C7 C9 -175.0(7) . .
C13 C9 C7 C6 122.6(7) . .
C10 C9 C7 C6 -52.7(9) . .
C13 C9 C7 C2 -53.6(9) . .
C10 C9 C7 C2 131.1(7) . .
C5 C4 C3 C2 -0.6(11) . .
C8 C4 C3 C2 -178.1(7) . .
C7 C6 C5 C4 -0.3(12) . .
C3 C4 C5 C6 -0.1(12) . .
C8 C4 C5 C6 177.4(8) . .
C15 C16 C17 C18 3.6(10) . .
C15 C16 C17 C21 -171.4(6) . .
C19 C18 C17 C16 1.4(10) . .
C19 C18 C17 C21 176.3(7) . .
C4 C3 C2 C7 1.7(10) . .
C4 C3 C2 C1 178.9(6) . .
C6 C7 C2 C3 -2.1(10) . .
C9 C7 C2 C3 174.1(6) . .
C6 C7 C2 C1 -179.3(6) . .
C9 C7 C2 C1 -3.1(9) . .
Sm1 O1 C1 O2 142.3(13) 3_656 .
Sm1 O1 C1 O2 -5.9(6) . .
Sm1 O1 C1 C2 -36.4(19) 3_656 .
Sm1 O1 C1 C2 175.4(6) . .
Sm1 O2 C1 O1 7.2(8) . .
Sm1 O2 C1 C2 -174.1(5) . .
C3 C2 C1 O1 121.0(7) . .
C7 C2 C1 O1 -61.8(9) . .
C3 C2 C1 O2 -57.6(9) . .
C7 C2 C1 O2 119.6(7) . .
C11 N1 C10 C9 0.7(11) . .
C13 C9 C10 N1 1.2(10) . .
C7 C9 C10 N1 176.6(6) . .
Sm1 O8 C21 O7 8.6(8) 4 .
Sm1 O8 C21 C17 -168.5(6) 4 .
Sm1 O7 C21 O8 -8.7(8) 4 .
Sm1 O7 C21 C17 168.4(6) 4 .
C16 C17 C21 O8 -176.0(7) . .
C18 C17 C21 O8 9.1(10) . .
C16 C17 C21 O7 6.9(10) . .
C18 C17 C21 O7 -168.1(7) . .
C16 C17 C21 Sm1 92(3) . 4
C18 C17 C21 Sm1 -83(3) . 4
C3 C4 C8 O3 -11.8(13) . .
C5 C4 C8 O3 170.7(9) . .
C3 C4 C8 O4 168.1(10) . .
C5 C4 C8 O4 -9.4(14) . .
